data_4036649
loop_
_publ_author_name
'Kerisit, Nicolas'
'Rouxel, C\'edric'
'Colombel-Rouen, Sophie'
'Toupet, Lo\"ic'
'Guillemin, Jean-Claude'
'Trolez, Yann'

_publ_section_title
;
 Synthesis, Chemistry, and Photochemistry of Methylcyanobutadiyne in the
 Context of Space Science.
;
_journal_issue 9
_journal_name_full 'The Journal of organic chemistry'
_journal_page_first 3560
_journal_page_last 3567
_journal_paper_doi 10.1021/acs.joc.6b00205
_journal_volume 81
_journal_year 2016
_chemical_formula_sum 'C8 H10 N2'
_chemical_formula_weight 134.18
_space_group_crystal_system triclinic
_space_group_IT_number 2
_space_group_name_Hall '-P 1'
_space_group_name_H-M_alt 'P -1'
_atom_sites_solution_hydrogens difmap
_audit_creation_method SHELXL-2014/6
_cell_angle_alpha 95.4420(10)
_cell_angle_beta 90.2470(10)
_cell_angle_gamma 95.8640(10)
_cell_formula_units_Z 2
_cell_length_a 4.1693(5)
_cell_length_b 8.6870(10)
_cell_length_c 10.729(2)
_cell_measurement_reflns_used 1241
_cell_measurement_temperature 140(2)
_cell_measurement_theta_max 27.5
_cell_measurement_theta_min 3.18
_cell_volume 384.78(10)
_computing_cell_refinement 'CrysAlis RED, Oxford Diffraction Ltd.,Version 1.171.35.11'
_computing_data_collection 'CrysAlis CCD, Oxford Diffraction Ltd.,Version 1.171.35.11'
_computing_data_reduction 'CrysAlis RED, Oxford Diffraction Ltd.,Version 1.171.35.11'
_computing_molecular_graphics 'MERCURY 3.3(CCDC, 2014)'
_computing_publication_material 'WINGX (Farrugia, 1999)'
_computing_structure_refinement 'SHELXL-2014/6 (Sheldrick, 2014)'
_computing_structure_solution 'SIR-97_(Altomare & al., 1999)'
_diffrn_ambient_temperature 140(2)
_diffrn_detector_area_resol_mean 16.1852
_diffrn_measured_fraction_theta_full 0.998
_diffrn_measured_fraction_theta_max 0.998
_diffrn_measurement_device_type 'CCD Saphire 3 Xcalibur'
_diffrn_measurement_method 'omega scan'
_diffrn_radiation_type MoK\a
_diffrn_radiation_wavelength 0.71073
_diffrn_reflns_av_R_equivalents 0.0398
_diffrn_reflns_av_unetI/netI 0.0576
_diffrn_reflns_Laue_measured_fraction_full 0.998
_diffrn_reflns_Laue_measured_fraction_max 0.998
_diffrn_reflns_limit_h_max 5
_diffrn_reflns_limit_h_min -5
_diffrn_reflns_limit_k_max 11
_diffrn_reflns_limit_k_min -10
_diffrn_reflns_limit_l_max 13
_diffrn_reflns_limit_l_min -12
_diffrn_reflns_number 2771
_diffrn_reflns_point_group_measured_fraction_full 0.998
_diffrn_reflns_point_group_measured_fraction_max 0.998
_diffrn_reflns_theta_full 25.242
_diffrn_reflns_theta_max 26.982
_diffrn_reflns_theta_min 3.180
_exptl_absorpt_coefficient_mu 0.071
_exptl_absorpt_correction_type none
_exptl_crystal_colour colourless
_exptl_crystal_density_diffrn 1.158
_exptl_crystal_description prism
_exptl_crystal_F_000 144
_exptl_crystal_size_max 0.292
_exptl_crystal_size_mid 0.159
_exptl_crystal_size_min 0.061
_refine_diff_density_max 0.201
_refine_diff_density_min -0.187
_refine_diff_density_rms 0.042
_refine_ls_extinction_method none
_refine_ls_goodness_of_fit_ref 1.065
_refine_ls_hydrogen_treatment constr
_refine_ls_matrix_type full
_refine_ls_number_parameters 94
_refine_ls_number_reflns 1676
_refine_ls_number_restraints 0
_refine_ls_restrained_S_all 1.065
_refine_ls_R_factor_all 0.0787
_refine_ls_R_factor_gt 0.0529
_refine_ls_shift/su_max 0.003
_refine_ls_shift/su_mean 0.000
_refine_ls_structure_factor_coef Fsqd
_refine_ls_weighting_details 'w=1/[\s^2^(Fo^2^)+(0.0678P)^2^+0.0237P] where P=(Fo^2^+2Fc^2^)/3'
_refine_ls_weighting_scheme calc
_refine_ls_wR_factor_gt 0.1350
_refine_ls_wR_factor_ref 0.1622
_reflns_Friedel_coverage 0.000
_reflns_number_gt 1183
_reflns_number_total 1676
_reflns_threshold_expression 'I > 2\s(I)'
_cod_data_source_file jo6b00205_si_001.cif
_cod_data_source_block shelx
_cod_database_code 4036649
_shelx_space_group_comment
;
The symmetry employed for this shelxl refinement is uniquely defined
by the following loop, which should always be used as a source of
symmetry information in preference to the above space-group names.
They are only intended as comments.
;
_shelxl_version_number 2014/6

loop_
_space_group_symop_operation_xyz
'x, y, z'
'-x, -y, -z'

loop_
_atom_site_label
_atom_site_type_symbol
_atom_site_fract_x
_atom_site_fract_y
_atom_site_fract_z
_atom_site_U_iso_or_equiv
_atom_site_adp_type
_atom_site_occupancy
_atom_site_site_symmetry_order
_atom_site_calc_flag
_atom_site_refinement_flags_posn
_atom_site_refinement_flags_adp
N1 N 0.5057(4) 0.26045(17) 0.20088(13) 0.0334(4) Uani 1 1 d . .
N2 N -0.0675(5) 0.2403(2) 0.84282(16) 0.0503(5) Uani 1 1 d . .
C1 C 0.2323(4) 0.4275(2) 0.35151(16) 0.0362(5) Uani 1 1 d . .
H1A H 0.1460 0.4260 0.4363 0.054 Uiso 1 1 calc R U
H1B H 0.0571 0.4363 0.2922 0.054 Uiso 1 1 calc R U
H1C H 0.3956 0.5167 0.3490 0.054 Uiso 1 1 calc R U
C2 C 0.3822(4) 0.28046(19) 0.31648(14) 0.0286(4) Uani 1 1 d . .
C3 C 0.3928(4) 0.17105(19) 0.40112(15) 0.0321(4) Uani 1 1 d . .
H3 H 0.4909 0.0790 0.3770 0.039 Uiso 1 1 calc R U
C4 C 0.2652(4) 0.19051(18) 0.52077(16) 0.0319(4) Uani 1 1 d . .
C5 C 0.1573(4) 0.20464(19) 0.62567(16) 0.0347(4) Uani 1 1 d . .
C6 C 0.0346(4) 0.2231(2) 0.74331(16) 0.0353(4) Uani 1 1 d . .
C7 C 0.4803(5) 0.3705(2) 0.10713(17) 0.0426(5) Uani 1 1 d . .
H7A H 0.6690 0.3703 0.0530 0.064 Uiso 1 1 calc R U
H7B H 0.4708 0.4751 0.1492 0.064 Uiso 1 1 calc R U
H7C H 0.2841 0.3400 0.0564 0.064 Uiso 1 1 calc R U
C8 C 0.6491(5) 0.1179(2) 0.16031(17) 0.0402(5) Uani 1 1 d . .
H8A H 0.7407 0.1259 0.0769 0.060 Uiso 1 1 calc R U
H8B H 0.4830 0.0292 0.1571 0.060 Uiso 1 1 calc R U
H8C H 0.8200 0.1030 0.2196 0.060 Uiso 1 1 calc R U

loop_
_atom_site_aniso_label
_atom_site_aniso_U_11
_atom_site_aniso_U_22
_atom_site_aniso_U_33
_atom_site_aniso_U_23
_atom_site_aniso_U_13
_atom_site_aniso_U_12
N1 0.0406(8) 0.0303(8) 0.0289(8) 0.0052(6) 0.0028(6) -0.0004(6)
N2 0.0642(12) 0.0500(11) 0.0368(9) 0.0065(8) 0.0094(8) 0.0032(9)
C1 0.0430(10) 0.0318(10) 0.0351(10) 0.0081(8) 0.0013(8) 0.0050(8)
C2 0.0283(8) 0.0298(9) 0.0269(9) 0.0024(7) 0.0002(7) -0.0001(7)
C3 0.0387(10) 0.0280(9) 0.0301(9) 0.0040(7) 0.0046(7) 0.0049(7)
C4 0.0368(10) 0.0235(9) 0.0361(10) 0.0083(7) -0.0009(8) 0.0013(7)
C5 0.0435(11) 0.0278(10) 0.0338(10) 0.0080(8) 0.0020(8) 0.0037(8)
C6 0.0447(11) 0.0301(9) 0.0315(10) 0.0074(8) 0.0012(8) 0.0011(8)
C7 0.0487(11) 0.0491(12) 0.0315(10) 0.0148(8) 0.0005(8) 0.0030(9)
C8 0.0476(11) 0.0375(10) 0.0343(10) -0.0001(8) 0.0087(8) 0.0008(9)

loop_
_atom_type_symbol
_atom_type_description
_atom_type_scat_dispersion_real
_atom_type_scat_dispersion_imag
_atom_type_scat_source
C C 0.0033 0.0016 'International Tables Vol C Tables 4.2.6.8 and 6.1.1.4'
H H 0.0000 0.0000 'International Tables Vol C Tables 4.2.6.8 and 6.1.1.4'
N N 0.0061 0.0033 'International Tables Vol C Tables 4.2.6.8 and 6.1.1.4'

loop_
_geom_angle_atom_site_label_1
_geom_angle_atom_site_label_2
_geom_angle_atom_site_label_3
_geom_angle
C2 N1 C8 120.21(14)
C2 N1 C7 122.95(15)
C8 N1 C7 116.64(15)
C2 C1 H1A 109.5
C2 C1 H1B 109.5
H1A C1 H1B 109.5
C2 C1 H1C 109.5
H1A C1 H1C 109.5
H1B C1 H1C 109.5
N1 C2 C3 122.04(15)
N1 C2 C1 117.66(14)
C3 C2 C1 120.30(15)
C2 C3 C4 122.47(15)
C2 C3 H3 118.8
C4 C3 H3 118.8
C5 C4 C3 178.55(17)
C4 C5 C6 178.98(18)
N2 C6 C5 179.3(2)
N1 C7 H7A 109.5
N1 C7 H7B 109.5
H7A C7 H7B 109.5
N1 C7 H7C 109.5
H7A C7 H7C 109.5
H7B C7 H7C 109.5
N1 C8 H8A 109.5
N1 C8 H8B 109.5
H8A C8 H8B 109.5
N1 C8 H8C 109.5
H8A C8 H8C 109.5
H8B C8 H8C 109.5

loop_
_geom_bond_atom_site_label_1
_geom_bond_atom_site_label_2
_geom_bond_distance
N1 C2 1.348(2)
N1 C8 1.460(2)
N1 C7 1.463(2)
N2 C6 1.153(2)
C1 C2 1.496(2)
C1 H1A 0.9800
C1 H1B 0.9800
C1 H1C 0.9800
C2 C3 1.379(2)
C3 C4 1.394(2)
C3 H3 0.9500
C4 C5 1.214(2)
C5 C6 1.365(2)
C7 H7A 0.9800
C7 H7B 0.9800
C7 H7C 0.9800
C8 H8A 0.9800
C8 H8B 0.9800
C8 H8C 0.9800

loop_
_geom_torsion_atom_site_label_1
_geom_torsion_atom_site_label_2
_geom_torsion_atom_site_label_3
_geom_torsion_atom_site_label_4
_geom_torsion
C8 N1 C2 C3 1.6(3)
C7 N1 C2 C3 176.30(15)
C8 N1 C2 C1 -178.73(16)
C7 N1 C2 C1 -4.1(2)
N1 C2 C3 C4 -179.86(16)
C1 C2 C3 C4 0.5(2)
